data_4024454
loop_
_publ_author_name
'Oleg N. Chupakhin'
'Irina A. Utepova'
'Mikhail V. Varaksin'
'Evgeny V. Tretyakov'
'Galina V. Romanenko'
'Dmitry V. Stass'
'Victor I. Ovcharenko'

_publ_section_title
;
SNH Approach in the Synthesis of Nitronyl Nitroxides
;
_journal_name_full 'Journal of Organic Chemistry'
_journal_page_first 2870
_journal_page_last 2872
_journal_paper_doi 10.1021/jo900085s
_journal_volume 74
_journal_year 2009
_chemical_formula_sum 'C15 H17 N4 O3'
_chemical_formula_weight 301.33
_chemical_name_systematic
; 
 4,4,5,5-Tetramethyl-2-(2-oxidophthalazin-1-yl)-
 4,5-dihydro-1H-imidazole 3-Oxide 1-Oxyl
;
_space_group_IT_number 15
_symmetry_cell_setting monoclinic
_symmetry_space_group_name_Hall '-C 2yc'
_symmetry_space_group_name_H-M 'C 1 2/c 1'
_atom_sites_solution_hydrogens geom
_atom_sites_solution_primary direct
_atom_sites_solution_secondary difmap
_audit_creation_method SHELXL-97
_cell_angle_alpha 90.00
_cell_angle_beta 90.470(3)
_cell_angle_gamma 90.00
_cell_formula_units_Z 16
_cell_length_a 22.275(4)
_cell_length_b 11.815(2)
_cell_length_c 22.584(4)
_cell_measurement_reflns_used 4372
_cell_measurement_temperature 218(2)
_cell_measurement_theta_max 21.83
_cell_measurement_theta_min 2.56
_cell_volume 5943.6(18)
_computing_cell_refinement 'Bruker SMART'
_computing_data_collection 'Bruker SMART'
_computing_data_reduction 'Bruker SAINT'
_computing_molecular_graphics 'Bruker SHELXTL'
_computing_publication_material 'Bruker SHELXTL'
_computing_structure_refinement 'SHELXL-97 (Sheldrick, 1997)'
_computing_structure_solution 'SHELXS-97 (Sheldrick, 1990)'
_diffrn_ambient_temperature 218(2)
_diffrn_measured_fraction_theta_full 0.994
_diffrn_measured_fraction_theta_max 0.994
_diffrn_measurement_device_type 'CCD area detector'
_diffrn_measurement_method 'phi and omega scans'
_diffrn_radiation_monochromator graphite
_diffrn_radiation_source 'fine-focus sealed tube'
_diffrn_radiation_type MoK\a
_diffrn_radiation_wavelength 0.71073
_diffrn_reflns_av_R_equivalents 0.1047
_diffrn_reflns_av_sigmaI/netI 0.0762
_diffrn_reflns_limit_h_max 27
_diffrn_reflns_limit_h_min -27
_diffrn_reflns_limit_k_max 14
_diffrn_reflns_limit_k_min -14
_diffrn_reflns_limit_l_max 28
_diffrn_reflns_limit_l_min -28
_diffrn_reflns_number 29521
_diffrn_reflns_theta_full 26.54
_diffrn_reflns_theta_max 26.54
_diffrn_reflns_theta_min 1.80
_exptl_absorpt_coefficient_mu 0.097
_exptl_absorpt_correction_type none
_exptl_crystal_density_diffrn 1.347
_exptl_crystal_density_method 'not measured'
_exptl_crystal_F_000 2544
_refine_diff_density_max 0.269
_refine_diff_density_min -0.267
_refine_diff_density_rms 0.062
_refine_ls_extinction_method none
_refine_ls_goodness_of_fit_ref 0.988
_refine_ls_hydrogen_treatment mixed
_refine_ls_matrix_type full
_refine_ls_number_parameters 533
_refine_ls_number_reflns 6150
_refine_ls_number_restraints 0
_refine_ls_restrained_S_all 0.988
_refine_ls_R_factor_all 0.0913
_refine_ls_R_factor_gt 0.0614
_refine_ls_shift/su_max 0.002
_refine_ls_shift/su_mean 0.000
_refine_ls_structure_factor_coef Fsqd
_refine_ls_weighting_details 'calc w=1/[\s^2^(Fo^2^)+(0.0762P)^2^+0.1966P] where P=(Fo^2^+2Fc^2^)/3'
_refine_ls_weighting_scheme calc
_refine_ls_wR_factor_gt 0.1351
_refine_ls_wR_factor_ref 0.1512
_reflns_number_gt 4432
_reflns_number_total 6150
_reflns_threshold_expression >2sigma(I)
_cod_data_source_file jo900085s_si_008.cif
_cod_data_source_block ft2
_cod_depositor_comments
;
The following automatic conversions were performed:
'_symmetry_cell_setting' value 'Monoclinic' changed to 'monoclinic'
according to '/home/saulius/struct/CIF-dictionaries/cif_core.dic'
dictionary named 'cif_core.dic' version 2.4.1 from 2010-06-29.

Automatic conversion script
Id: cif_fix_enum 1527 2010-12-29 10:47:43Z saulius 
;
_cod_original_sg_symbol_H-M C2/c
_cod_database_code 4024454

loop_
_symmetry_equiv_pos_as_xyz
'x, y, z'
'-x, y, -z+1/2'
'x+1/2, y+1/2, z'
'-x+1/2, y+1/2, -z+1/2'
'-x, -y, -z'
'x, -y, z-1/2'
'-x+1/2, -y+1/2, -z'
'x+1/2, -y+1/2, z-1/2'

loop_
_atom_site_label
_atom_site_type_symbol
_atom_site_fract_x
_atom_site_fract_y
_atom_site_fract_z
_atom_site_U_iso_or_equiv
_atom_site_adp_type
_atom_site_occupancy
_atom_site_symmetry_multiplicity
_atom_site_calc_flag
_atom_site_refinement_flags
_atom_site_disorder_assembly
_atom_site_disorder_group
N1A N 0.18475(8) 0.52284(15) 0.40561(7) 0.0292(4) Uani 1 1 d . . .
O1A O 0.18905(8) 0.44634(14) 0.44533(7) 0.0423(4) Uani 1 1 d . . .
C1A C 0.23346(10) 0.54547(18) 0.36106(9) 0.0312(5) Uani 1 1 d . . .
C2A C 0.28259(13) 0.6087(3) 0.39490(13) 0.0461(7) Uani 1 1 d . . .
H2AA H 0.2958(13) 0.559(2) 0.4254(13) 0.061(9) Uiso 1 1 d . . .
H2AB H 0.2678(13) 0.682(3) 0.4132(12) 0.062(8) Uiso 1 1 d . . .
H2AC H 0.3131(12) 0.629(2) 0.3696(11) 0.048(7) Uiso 1 1 d . . .
C3A C 0.25664(14) 0.4349(2) 0.33642(13) 0.0421(6) Uani 1 1 d . . .
H3AA H 0.2789(11) 0.395(2) 0.3673(10) 0.037(6) Uiso 1 1 d . . .
H3AB H 0.2842(12) 0.448(2) 0.3062(11) 0.048(7) Uiso 1 1 d . . .
H3AC H 0.2237(13) 0.387(2) 0.3229(11) 0.056(8) Uiso 1 1 d . . .
C4A C 0.19913(10) 0.62070(18) 0.31557(9) 0.0319(5) Uani 1 1 d . . .
C5A C 0.16711(13) 0.5549(2) 0.26646(11) 0.0404(6) Uani 1 1 d . . .
H5AA H 0.1437(12) 0.605(2) 0.2432(11) 0.048(7) Uiso 1 1 d . . .
H5AB H 0.1439(10) 0.4878(19) 0.2834(10) 0.036(6) Uiso 1 1 d . . .
H5AC H 0.1967(12) 0.529(2) 0.2377(11) 0.048(7) Uiso 1 1 d . . .
C6A C 0.23486(15) 0.7172(2) 0.28933(14) 0.0454(7) Uani 1 1 d . . .
H6AA H 0.2079(13) 0.760(2) 0.2652(12) 0.056(8) Uiso 1 1 d . . .
H6AB H 0.2673(12) 0.689(2) 0.2678(11) 0.046(7) Uiso 1 1 d . . .
H6AC H 0.2528(13) 0.760(2) 0.3177(13) 0.057(9) Uiso 1 1 d . . .
N2A N 0.14989(8) 0.66658(15) 0.35400(8) 0.0324(4) Uani 1 1 d . . .
O2A O 0.11602(8) 0.74802(14) 0.33880(8) 0.0512(5) Uani 1 1 d . . .
C7A C 0.14120(10) 0.60049(18) 0.40147(9) 0.0283(5) Uani 1 1 d . . .
C8A C 0.08923(10) 0.61471(17) 0.43938(9) 0.0274(5) Uani 1 1 d . . .
C9A C 0.03010(10) 0.58999(17) 0.41954(9) 0.0286(5) Uani 1 1 d . . .
C10A C 0.01752(11) 0.5409(2) 0.36410(10) 0.0359(5) Uani 1 1 d . . .
H10A H 0.0483(11) 0.520(2) 0.3377(10) 0.041(7) Uiso 1 1 d . . .
C11A C -0.04061(12) 0.5187(2) 0.34851(12) 0.0450(6) Uani 1 1 d . . .
H11A H -0.0472(12) 0.488(2) 0.3132(11) 0.043(7) Uiso 1 1 d . . .
C12A C -0.08822(13) 0.5424(2) 0.38704(12) 0.0452(6) Uani 1 1 d . . .
H12A H -0.1277(13) 0.523(2) 0.3751(11) 0.050(7) Uiso 1 1 d . . .
C13A C -0.07683(11) 0.5894(2) 0.44111(12) 0.0404(6) Uani 1 1 d . . .
H13A H -0.1080(12) 0.600(2) 0.4666(11) 0.050(8) Uiso 1 1 d . . .
C14A C -0.01746(10) 0.61431(17) 0.45789(10) 0.0316(5) Uani 1 1 d . . .
C15A C -0.00126(12) 0.6609(2) 0.51352(10) 0.0373(6) Uani 1 1 d . . .
H15A H -0.0351(13) 0.675(2) 0.5401(12) 0.058(8) Uiso 1 1 d . . .
N4A N 0.05289(10) 0.68425(16) 0.53160(8) 0.0390(5) Uani 1 1 d . . .
N3A N 0.09888(9) 0.66093(15) 0.49298(8) 0.0318(4) Uani 1 1 d . . .
O3A O 0.15103(8) 0.68733(15) 0.51069(7) 0.0457(4) Uani 1 1 d . . .
N1 N 0.10203(8) 1.11635(15) 0.39610(8) 0.0327(4) Uani 1 1 d . . .
O1 O 0.05281(8) 1.16705(15) 0.40556(7) 0.0476(5) Uani 1 1 d . . .
C1 C 0.13744(11) 1.06101(19) 0.44487(10) 0.0332(5) Uani 1 1 d . . .
C2 C 0.14158(16) 1.1418(3) 0.49720(12) 0.0495(7) Uani 1 1 d . . .
H2A H 0.1015(13) 1.142(2) 0.5150(12) 0.051(8) Uiso 1 1 d . . .
H2B H 0.1557(12) 1.218(3) 0.4848(11) 0.057(8) Uiso 1 1 d . . .
H2C H 0.1716(14) 1.116(2) 0.5295(13) 0.069(9) Uiso 1 1 d . . .
C3 C 0.10362(14) 0.9534(2) 0.46092(13) 0.0439(6) Uani 1 1 d . . .
H3A H 0.0661(13) 0.971(2) 0.4718(11) 0.047(8) Uiso 1 1 d . . .
H3B H 0.1259(13) 0.911(2) 0.4953(12) 0.058(8) Uiso 1 1 d . . .
H3C H 0.0997(11) 0.904(2) 0.4287(12) 0.049(7) Uiso 1 1 d . . .
C4 C 0.19798(10) 1.03940(18) 0.41324(9) 0.0326(5) Uani 1 1 d . . .
C5 C 0.24210(14) 1.1385(3) 0.41767(16) 0.0510(7) Uani 1 1 d . . .
H5A H 0.2777(15) 1.122(3) 0.3883(13) 0.078(10) Uiso 1 1 d . . .
H5B H 0.2571(14) 1.142(2) 0.4565(14) 0.069(10) Uiso 1 1 d . . .
H5C H 0.2213(13) 1.209(2) 0.4091(11) 0.057(8) Uiso 1 1 d . . .
C6 C 0.22926(14) 0.9287(2) 0.42794(13) 0.0426(6) Uani 1 1 d . . .
H6A H 0.2660(13) 0.925(2) 0.4049(11) 0.049(7) Uiso 1 1 d . . .
H6B H 0.2015(12) 0.864(2) 0.4251(11) 0.051(8) Uiso 1 1 d . . .
H6C H 0.2452(12) 0.932(2) 0.4678(13) 0.056(8) Uiso 1 1 d . . .
N2 N 0.17766(8) 1.03851(16) 0.34961(8) 0.0325(4) Uani 1 1 d . . .
O2 O 0.21104(8) 1.00509(16) 0.30783(7) 0.0474(5) Uani 1 1 d . . .
C7 C 0.12529(10) 1.09375(18) 0.34308(9) 0.0315(5) Uani 1 1 d . . .
C8 C 0.10004(10) 1.12654(19) 0.28579(10) 0.0342(5) Uani 1 1 d . . .
C9 C 0.08389(10) 1.04884(19) 0.24100(10) 0.0326(5) Uani 1 1 d . . .
C10 C 0.08561(12) 0.9314(2) 0.24891(11) 0.0420(6) Uani 1 1 d . . .
H10B H 0.0996(11) 0.901(2) 0.2851(11) 0.045(7) Uiso 1 1 d . . .
C11 C 0.06911(14) 0.8622(3) 0.20369(13) 0.0545(7) Uani 1 1 d . . .
H11B H 0.0689(13) 0.784(3) 0.2105(12) 0.070(9) Uiso 1 1 d . . .
C12 C 0.05081(14) 0.9062(3) 0.14833(13) 0.0593(8) Uani 1 1 d . . .
H12B H 0.0384(14) 0.855(3) 0.1188(14) 0.075(10) Uiso 1 1 d . . .
C13 C 0.04863(13) 1.0183(3) 0.13987(12) 0.0521(7) Uani 1 1 d . . .
H13B H 0.0372(13) 1.052(2) 0.1068(12) 0.053(8) Uiso 1 1 d . . .
C14 C 0.06467(11) 1.0932(2) 0.18632(10) 0.0397(6) Uani 1 1 d . . .
C15 C 0.06200(13) 1.2112(3) 0.18143(13) 0.0528(7) Uani 1 1 d . . .
H15B H 0.0511(12) 1.249(2) 0.1462(12) 0.061(8) Uiso 1 1 d . . .
N4 N 0.07588(11) 1.28351(19) 0.22366(11) 0.0585(7) Uani 1 1 d . . .
N3 N 0.09604(10) 1.23881(17) 0.27636(9) 0.0452(5) Uani 1 1 d . . .
O3 O 0.11129(10) 1.31000(15) 0.31530(9) 0.0641(6) Uani 1 1 d . . .

loop_
_atom_site_aniso_label
_atom_site_aniso_U_11
_atom_site_aniso_U_22
_atom_site_aniso_U_33
_atom_site_aniso_U_23
_atom_site_aniso_U_13
_atom_site_aniso_U_12
N1A 0.0310(10) 0.0326(10) 0.0241(9) 0.0042(8) 0.0015(8) 0.0045(8)
O1A 0.0498(11) 0.0439(9) 0.0334(9) 0.0174(7) 0.0055(8) 0.0119(8)
C1A 0.0316(12) 0.0309(11) 0.0311(11) 0.0034(9) 0.0046(9) 0.0025(10)
C2A 0.0359(15) 0.0557(18) 0.0467(16) 0.0021(14) 0.0001(13) -0.0019(13)
C3A 0.0451(16) 0.0413(15) 0.0400(14) 0.0045(12) 0.0110(13) 0.0129(13)
C4A 0.0351(13) 0.0316(12) 0.0292(11) 0.0038(9) 0.0072(10) 0.0020(10)
C5A 0.0462(16) 0.0474(15) 0.0275(12) 0.0027(11) 0.0011(12) 0.0013(13)
C6A 0.0538(18) 0.0393(15) 0.0435(16) 0.0085(13) 0.0144(15) -0.0011(14)
N2A 0.0358(11) 0.0281(10) 0.0335(10) 0.0067(8) 0.0038(8) 0.0067(8)
O2A 0.0569(12) 0.0408(10) 0.0560(11) 0.0194(8) 0.0125(9) 0.0200(9)
C7A 0.0311(12) 0.0289(11) 0.0250(10) 0.0009(9) -0.0002(9) 0.0002(9)
C8A 0.0345(13) 0.0238(10) 0.0241(10) 0.0023(8) 0.0022(9) 0.0035(9)
C9A 0.0344(13) 0.0237(10) 0.0278(11) 0.0026(9) 0.0006(9) 0.0025(9)
C10A 0.0377(14) 0.0397(13) 0.0305(12) -0.0042(10) 0.0029(11) -0.0004(11)
C11A 0.0470(16) 0.0476(15) 0.0403(15) -0.0108(12) -0.0061(12) -0.0033(12)
C12A 0.0338(15) 0.0442(15) 0.0574(17) -0.0019(13) -0.0077(13) -0.0019(12)
C13A 0.0316(14) 0.0383(13) 0.0515(15) 0.0015(12) 0.0097(12) 0.0068(11)
C14A 0.0343(13) 0.0248(11) 0.0358(12) 0.0010(9) 0.0039(10) 0.0056(9)
C15A 0.0397(15) 0.0340(13) 0.0383(13) -0.0043(10) 0.0076(11) 0.0075(11)
N4A 0.0484(13) 0.0367(11) 0.0320(10) -0.0104(8) 0.0045(9) 0.0066(10)
N3A 0.0355(11) 0.0311(10) 0.0287(10) -0.0036(8) -0.0015(8) 0.0030(8)
O3A 0.0391(10) 0.0541(11) 0.0438(10) -0.0106(8) -0.0111(8) -0.0004(8)
N1 0.0327(11) 0.0310(10) 0.0344(10) -0.0045(8) -0.0047(8) 0.0074(8)
O1 0.0396(10) 0.0502(10) 0.0530(11) -0.0153(8) -0.0042(8) 0.0184(8)
C1 0.0369(13) 0.0336(12) 0.0289(11) -0.0018(9) -0.0045(10) 0.0074(10)
C2 0.064(2) 0.0496(17) 0.0352(14) -0.0126(13) -0.0111(14) 0.0168(15)
C3 0.0454(17) 0.0455(15) 0.0408(15) 0.0005(13) 0.0073(13) 0.0002(13)
C4 0.0339(13) 0.0322(12) 0.0316(11) -0.0003(9) -0.0067(10) 0.0037(10)
C5 0.0414(17) 0.0464(17) 0.065(2) -0.0002(15) -0.0122(15) -0.0039(13)
C6 0.0458(17) 0.0436(15) 0.0383(15) 0.0026(12) -0.0030(13) 0.0137(13)
N2 0.0319(11) 0.0366(10) 0.0289(10) 0.0061(8) 0.0001(8) 0.0052(8)
O2 0.0389(10) 0.0689(12) 0.0345(9) 0.0062(8) 0.0118(8) 0.0126(9)
C7 0.0327(13) 0.0297(11) 0.0321(12) 0.0002(9) -0.0038(10) 0.0036(10)
C8 0.0322(13) 0.0321(12) 0.0384(13) 0.0092(10) -0.0035(10) 0.0038(10)
C9 0.0272(12) 0.0394(13) 0.0312(11) 0.0036(10) 0.0015(9) 0.0056(10)
C10 0.0501(16) 0.0410(14) 0.0349(13) 0.0028(11) -0.0037(12) 0.0088(12)
C11 0.066(2) 0.0450(17) 0.0522(17) -0.0081(14) -0.0041(14) 0.0077(14)
C12 0.067(2) 0.066(2) 0.0445(17) -0.0180(15) -0.0110(15) 0.0117(16)
C13 0.0517(18) 0.073(2) 0.0314(14) 0.0023(14) -0.0068(12) 0.0141(15)
C14 0.0322(13) 0.0531(15) 0.0339(12) 0.0106(11) -0.0011(10) 0.0054(11)
C15 0.0540(18) 0.0599(18) 0.0444(15) 0.0211(15) -0.0132(13) 0.0025(14)
N4 0.0688(17) 0.0434(13) 0.0627(15) 0.0222(12) -0.0240(13) 0.0002(12)
N3 0.0506(14) 0.0342(11) 0.0504(13) 0.0102(10) -0.0175(11) -0.0019(10)
O3 0.0892(16) 0.0342(10) 0.0684(13) 0.0044(9) -0.0311(12) -0.0103(10)

loop_
_atom_type_symbol
_atom_type_description
_atom_type_scat_dispersion_real
_atom_type_scat_dispersion_imag
_atom_type_scat_source
C C 0.0033 0.0016 'International Tables Vol C Tables 4.2.6.8 and 6.1.1.4'
H H 0.0000 0.0000 'International Tables Vol C Tables 4.2.6.8 and 6.1.1.4'
N N 0.0061 0.0033 'International Tables Vol C Tables 4.2.6.8 and 6.1.1.4'
O O 0.0106 0.0060 'International Tables Vol C Tables 4.2.6.8 and 6.1.1.4'

loop_
_geom_angle_atom_site_label_1
_geom_angle_atom_site_label_2
_geom_angle_atom_site_label_3
_geom_angle
_geom_angle_site_symmetry_1
_geom_angle_site_symmetry_3
_geom_angle_publ_flag
O1A N1A C7A 125.79(17) . . ?
O1A N1A C1A 122.93(17) . . ?
C7A N1A C1A 110.90(16) . . ?
N1A C1A C3A 109.98(19) . . ?
N1A C1A C2A 105.64(19) . . ?
C3A C1A C2A 111.2(2) . . ?
N1A C1A C4A 100.92(16) . . ?
C3A C1A C4A 114.72(19) . . ?
C2A C1A C4A 113.5(2) . . ?
N2A C4A C6A 110.02(19) . . ?
N2A C4A C5A 105.31(19) . . ?
C6A C4A C5A 110.1(2) . . ?
N2A C4A C1A 100.46(15) . . ?
C6A C4A C1A 115.6(2) . . ?
C5A C4A C1A 114.40(19) . . ?
O2A N2A C7A 124.65(18) . . ?
O2A N2A C4A 123.49(17) . . ?
C7A N2A C4A 111.21(17) . . ?
N1A C7A N2A 110.22(18) . . ?
N1A C7A C8A 128.17(19) . . ?
N2A C7A C8A 121.57(19) . . ?
N3A C8A C9A 120.64(19) . . ?
N3A C8A C7A 117.05(19) . . ?
C9A C8A C7A 122.11(19) . . ?
C14A C9A C10A 119.2(2) . . ?
C14A C9A C8A 117.81(19) . . ?
C10A C9A C8A 123.0(2) . . ?
C11A C10A C9A 119.4(2) . . ?
C10A C11A C12A 121.4(2) . . ?
C13A C12A C11A 120.0(3) . . ?
C12A C13A C14A 119.7(2) . . ?
C9A C14A C13A 120.3(2) . . ?
C9A C14A C15A 116.0(2) . . ?
C13A C14A C15A 123.6(2) . . ?
N4A C15A C14A 126.2(2) . . ?
C15A N4A N3A 116.83(19) . . ?
O3A N3A C8A 121.66(18) . . ?
O3A N3A N4A 115.85(17) . . ?
C8A N3A N4A 122.48(19) . . ?
O1 N1 C7 125.97(19) . . ?
O1 N1 C1 122.14(18) . . ?
C7 N1 C1 111.46(17) . . ?
N1 C1 C2 108.97(18) . . ?
N1 C1 C3 106.3(2) . . ?
C2 C1 C3 111.5(2) . . ?
N1 C1 C4 100.80(17) . . ?
C2 C1 C4 114.4(2) . . ?
C3 C1 C4 113.9(2) . . ?
N2 C4 C6 109.71(19) . . ?
N2 C4 C5 104.8(2) . . ?
C6 C4 C5 110.6(2) . . ?
N2 C4 C1 100.67(17) . . ?
C6 C4 C1 116.1(2) . . ?
C5 C4 C1 113.8(2) . . ?
O2 N2 C7 125.65(18) . . ?
O2 N2 C4 122.64(18) . . ?
C7 N2 C4 110.85(18) . . ?
N1 C7 N2 109.96(19) . . ?
N1 C7 C8 126.3(2) . . ?
N2 C7 C8 123.7(2) . . ?
N3 C8 C9 120.8(2) . . ?
N3 C8 C7 115.2(2) . . ?
C9 C8 C7 123.9(2) . . ?
C10 C9 C14 119.3(2) . . ?
C10 C9 C8 123.2(2) . . ?
C14 C9 C8 117.5(2) . . ?
C11 C10 C9 119.6(2) . . ?
C10 C11 C12 121.3(3) . . ?
C13 C12 C11 120.1(3) . . ?
C12 C13 C14 120.3(3) . . ?
C15 C14 C9 116.9(2) . . ?
C15 C14 C13 123.6(2) . . ?
C9 C14 C13 119.4(2) . . ?
N4 C15 C14 125.5(2) . . ?
C15 N4 N3 116.8(2) . . ?
O3 N3 C8 122.0(2) . . ?
O3 N3 N4 115.6(2) . . ?
C8 N3 N4 122.4(2) . . ?

loop_
_geom_bond_atom_site_label_1
_geom_bond_atom_site_label_2
_geom_bond_distance
_geom_bond_site_symmetry_2
_geom_bond_publ_flag
N1A O1A 1.277(2) . ?
N1A C7A 1.338(3) . ?
N1A C1A 1.510(3) . ?
C1A C3A 1.513(3) . ?
C1A C2A 1.525(3) . ?
C1A C4A 1.555(3) . ?
C4A N2A 1.505(3) . ?
C4A C6A 1.514(3) . ?
C4A C5A 1.527(3) . ?
N2A O2A 1.268(2) . ?
N2A C7A 1.342(3) . ?
C7A C8A 1.455(3) . ?
C8A N3A 1.344(3) . ?
C8A C9A 1.418(3) . ?
C9A C14A 1.404(3) . ?
C9A C10A 1.406(3) . ?
C10A C11A 1.364(4) . ?
C11A C12A 1.405(4) . ?
C12A C13A 1.363(4) . ?
C13A C14A 1.404(3) . ?
C14A C15A 1.416(3) . ?
C15A N4A 1.300(3) . ?
N4A N3A 1.379(3) . ?
N3A O3A 1.264(2) . ?
N1 O1 1.269(2) . ?
N1 C7 1.336(3) . ?
N1 C1 1.499(3) . ?
C1 C2 1.522(3) . ?
C1 C3 1.523(4) . ?
C1 C4 1.552(3) . ?
C4 N2 1.503(3) . ?
C4 C6 1.517(3) . ?
C4 C5 1.531(4) . ?
N2 O2 1.269(2) . ?
N2 C7 1.344(3) . ?
C7 C8 1.459(3) . ?
C8 N3 1.346(3) . ?
C8 C9 1.411(3) . ?
C9 C10 1.399(3) . ?
C9 C14 1.405(3) . ?
C10 C11 1.357(4) . ?
C11 C12 1.411(4) . ?
C12 C13 1.338(4) . ?
C13 C14 1.416(4) . ?
C14 C15 1.401(4) . ?
C15 N4 1.315(4) . ?
N4 N3 1.374(3) . ?
N3 O3 1.262(3) . ?

loop_
_geom_torsion_atom_site_label_1
_geom_torsion_atom_site_label_2
_geom_torsion_atom_site_label_3
_geom_torsion_atom_site_label_4
_geom_torsion
_geom_torsion_site_symmetry_1
_geom_torsion_site_symmetry_2
_geom_torsion_site_symmetry_3
_geom_torsion_site_symmetry_4
_geom_torsion_publ_flag
O1A N1A C1A C3A 44.5(3) . . . . ?
C7A N1A C1A C3A -142.3(2) . . . . ?
O1A N1A C1A C2A -75.6(3) . . . . ?
C7A N1A C1A C2A 97.7(2) . . . . ?
O1A N1A C1A C4A 166.06(18) . . . . ?
C7A N1A C1A C4A -20.7(2) . . . . ?
N1A C1A C4A N2A 23.43(19) . . . . ?
C3A C1A C4A N2A 141.6(2) . . . . ?
C2A C1A C4A N2A -89.1(2) . . . . ?
N1A C1A C4A C6A 141.7(2) . . . . ?
C3A C1A C4A C6A -100.1(3) . . . . ?
C2A C1A C4A C6A 29.2(3) . . . . ?
N1A C1A C4A C5A -88.8(2) . . . . ?
C3A C1A C4A C5A 29.3(3) . . . . ?
C2A C1A C4A C5A 158.7(2) . . . . ?
C6A C4A N2A O2A 45.1(3) . . . . ?
C5A C4A N2A O2A -73.4(3) . . . . ?
C1A C4A N2A O2A 167.5(2) . . . . ?
C6A C4A N2A C7A -143.8(2) . . . . ?
C5A C4A N2A C7A 97.6(2) . . . . ?
C1A C4A N2A C7A -21.5(2) . . . . ?
O1A N1A C7A N2A -179.00(19) . . . . ?
C1A N1A C7A N2A 8.0(2) . . . . ?
O1A N1A C7A C8A -1.3(4) . . . . ?
C1A N1A C7A C8A -174.3(2) . . . . ?
O2A N2A C7A N1A -179.7(2) . . . . ?
C4A N2A C7A N1A 9.4(2) . . . . ?
O2A N2A C7A C8A 2.4(3) . . . . ?
C4A N2A C7A C8A -168.51(19) . . . . ?
N1A C7A C8A N3A 75.5(3) . . . . ?
N2A C7A C8A N3A -107.0(2) . . . . ?
N1A C7A C8A C9A -109.6(3) . . . . ?
N2A C7A C8A C9A 67.9(3) . . . . ?
N3A C8A C9A C14A -0.7(3) . . . . ?
C7A C8A C9A C14A -175.41(19) . . . . ?
N3A C8A C9A C10A -179.51(19) . . . . ?
C7A C8A C9A C10A 5.7(3) . . . . ?
C14A C9A C10A C11A 0.5(3) . . . . ?
C8A C9A C10A C11A 179.4(2) . . . . ?
C9A C10A C11A C12A -0.9(4) . . . . ?
C10A C11A C12A C13A 0.5(4) . . . . ?
C11A C12A C13A C14A 0.3(4) . . . . ?
C10A C9A C14A C13A 0.3(3) . . . . ?
C8A C9A C14A C13A -178.6(2) . . . . ?
C10A C9A C14A C15A 178.4(2) . . . . ?
C8A C9A C14A C15A -0.5(3) . . . . ?
C12A C13A C14A C9A -0.7(3) . . . . ?
C12A C13A C14A C15A -178.7(2) . . . . ?
C9A C14A C15A N4A 1.0(3) . . . . ?
C13A C14A C15A N4A 179.0(2) . . . . ?
C14A C15A N4A N3A -0.3(3) . . . . ?
C9A C8A N3A O3A -177.45(19) . . . . ?
C7A C8A N3A O3A -2.4(3) . . . . ?
C9A C8A N3A N4A 1.5(3) . . . . ?
C7A C8A N3A N4A 176.47(18) . . . . ?
C15A N4A N3A O3A 178.0(2) . . . . ?
C15A N4A N3A C8A -1.0(3) . . . . ?
O1 N1 C1 C2 -46.3(3) . . . . ?
C7 N1 C1 C2 140.7(2) . . . . ?
O1 N1 C1 C3 73.9(2) . . . . ?
C7 N1 C1 C3 -99.0(2) . . . . ?
O1 N1 C1 C4 -167.01(19) . . . . ?
C7 N1 C1 C4 20.0(2) . . . . ?
N1 C1 C4 N2 -23.34(19) . . . . ?
C2 C1 C4 N2 -140.1(2) . . . . ?
C3 C1 C4 N2 90.1(2) . . . . ?
N1 C1 C4 C6 -141.7(2) . . . . ?
C2 C1 C4 C6 101.6(3) . . . . ?
C3 C1 C4 C6 -28.3(3) . . . . ?
N1 C1 C4 C5 88.2(2) . . . . ?
C2 C1 C4 C5 -28.5(3) . . . . ?
C3 C1 C4 C5 -158.4(2) . . . . ?
C6 C4 N2 O2 -45.2(3) . . . . ?
C5 C4 N2 O2 73.5(3) . . . . ?
C1 C4 N2 O2 -168.15(19) . . . . ?
C6 C4 N2 C7 144.8(2) . . . . ?
C5 C4 N2 C7 -96.4(2) . . . . ?
C1 C4 N2 C7 21.9(2) . . . . ?
O1 N1 C7 N2 -179.6(2) . . . . ?
C1 N1 C7 N2 -7.0(3) . . . . ?
O1 N1 C7 C8 2.5(4) . . . . ?
C1 N1 C7 C8 175.2(2) . . . . ?
O2 N2 C7 N1 -179.9(2) . . . . ?
C4 N2 C7 N1 -10.3(3) . . . . ?
O2 N2 C7 C8 -2.0(4) . . . . ?
C4 N2 C7 C8 167.6(2) . . . . ?
N1 C7 C8 N3 62.8(3) . . . . ?
N2 C7 C8 N3 -114.8(3) . . . . ?
N1 C7 C8 C9 -121.0(3) . . . . ?
N2 C7 C8 C9 61.4(3) . . . . ?
N3 C8 C9 C10 -178.2(2) . . . . ?
C7 C8 C9 C10 5.7(4) . . . . ?
N3 C8 C9 C14 1.1(3) . . . . ?
C7 C8 C9 C14 -174.9(2) . . . . ?
C14 C9 C10 C11 0.4(4) . . . . ?
C8 C9 C10 C11 179.7(2) . . . . ?
C9 C10 C11 C12 0.7(4) . . . . ?
C10 C11 C12 C13 -1.0(5) . . . . ?
C11 C12 C13 C14 0.0(5) . . . . ?
C10 C9 C14 C15 178.0(2) . . . . ?
C8 C9 C14 C15 -1.3(3) . . . . ?
C10 C9 C14 C13 -1.3(4) . . . . ?
C8 C9 C14 C13 179.3(2) . . . . ?
C12 C13 C14 C15 -178.2(3) . . . . ?
C12 C13 C14 C9 1.1(4) . . . . ?
C9 C14 C15 N4 -0.1(4) . . . . ?
C13 C14 C15 N4 179.2(3) . . . . ?
C14 C15 N4 N3 1.7(4) . . . . ?
C9 C8 N3 O3 -178.6(2) . . . . ?
C7 C8 N3 O3 -2.3(3) . . . . ?
C9 C8 N3 N4 0.6(4) . . . . ?
C7 C8 N3 N4 176.9(2) . . . . ?
C15 N4 N3 O3 177.3(3) . . . . ?
C15 N4 N3 C8 -1.9(4) . . . . ?
